data_4000604
loop_
_publ_author_name
'Lufaso, Michael W.'
'Hopkins, Elizabeth'
'Bell, Steven M.'
'Llobet, Anna'

_publ_section_title
;
 Crystal chemistry and microwave dielectric properties of
 Ba~3~MNb~2-x~Sb~x~O~9~ (M = Mg, Ni, Zn)
;
_journal_coden_ASTM CMATEX
_journal_issue 16
_journal_name_full 'Chemistry of Materials'
_journal_page_first 4250
_journal_page_last 4255
_journal_paper_doi 10.1021/cm050631y
_journal_volume 17
_journal_year 2005
_chemical_formula_sum 'Ba3 Mg O9 Sb2'
_chemical_formula_weight 823.79
_space_group_crystal_system hexagonal
_space_group_IT_number 194
_space_group_name_Hall '-P 6c 2c'
_space_group_name_H-M_alt 'P 63/m m c'
_cell_angle_alpha 90.0
_cell_angle_beta 90.0
_cell_angle_gamma 120.0
_cell_formula_units_Z 2
_cell_length_a 5.84414(19)
_cell_length_b 5.84414
_cell_length_c 14.4089(6)
_cell_volume 426.189(35)
_cod_depositor_comments
;
The following automatic conversions were performed:
'_geom_bond_publ_flag' value 'N' changed to 'n' according to
'/home/saulius/struct/CIF-dictionaries/cif_core.dic' dictionary named
'cif_core.dic' version 2.4.1 from 2010-06-29 (92 times).

Automatic conversion script
Id: cif_fix_enum 1527 2010-12-29 10:47:43Z saulius 
;
_cod_database_code 4000604

loop_
_space_group_symop_id
_space_group_symop_operation_xyz
1 +x,+y,+z
2 x-y,+x,+z+1/2
3 -y,x-y,+z
4 -x,-y,+z+1/2
5 y-x,-x,+z
6 +y,y-x,+z+1/2
7 y-x,+y,+z
8 -x,y-x,+z+1/2
9 -y,-x,+z
10 x-y,-y,+z+1/2
11 +x,x-y,+z
12 +y,+x,+z+1/2
-1 -x,-y,-z
-2 y-x,-x,-z+1/2
-3 +y,y-x,-z
-4 +x,+y,-z+1/2
-5 x-y,+x,-z
-6 -y,x-y,-z+1/2
-7 x-y,-y,-z
-8 +x,x-y,-z+1/2
-9 +y,+x,-z
-10 y-x,+y,-z+1/2
-11 -x,y-x,-z
-12 -y,-x,-z+1/2

loop_
_atom_site_type_symbol
_atom_site_label
_atom_site_fract_x
_atom_site_fract_y
_atom_site_fract_z
_atom_site_occupancy
_atom_site_thermal_displace_type
_atom_site_U_iso_or_equiv
_atom_site_symmetry_multiplicity
Ba Ba1 0.0 0.0 0.25 1.0 Uiso 0.0011(8) 2
Ba Ba2 0.33333 0.66667 0.90892(23) 1.0 Uiso 0.0027(7) 4
Mg MG1 0.0 0.0 0.0 1.0 Uiso 0.0025(6) 2
Sb Sb1 0.33333 0.66667 0.15072(20) 1.0 Uiso 0.0017(4) 4
O O1 0.48075(24) -0.0385(5) 0.25 1.0 Uiso 0.0046(5) 6
O O2 0.16948(23) 0.3390(5) 0.41614(12) 1.0 Uiso 0.00580(29) 12

loop_
_geom_bond_atom_site_label_1
_geom_bond_atom_site_label_2
_geom_bond_distance
_geom_bond_site_symmetry_1
_geom_bond_site_symmetry_2
_geom_bond_publ_flag
Ba1 Ba2 4.0777(19) . 2_544 n
Ba1 Ba2 4.0777(19) . 2_554 n
Ba1 Ba2 4.0777(19) . 2_654 n
Ba1 Ba2 4.0777(19) . -1_556 n
Ba1 Ba2 4.0777(19) . -1_566 n
Ba1 Ba2 4.0777(19) . -1_666 n
Ba1 MG1 3.60222(15) . 1_555 n
Ba1 MG1 3.60222(15) . 2_555 n
Ba1 Sb1 3.6648(11) . 1_445 n
Ba1 Sb1 3.6648(11) . 1_545 n
Ba1 Sb1 3.6648(11) . 1_555 n
Ba1 Sb1 3.6648(11) . -2_455 n
Ba1 Sb1 3.6648(11) . -2_555 n
Ba1 Sb1 3.6648(11) . -2_565 n
Ba1 O1 2.92856(19) . 1_455 n
Ba1 O1 2.92855(19) . 1_555 n
Ba1 O1 2.92856(19) . 3_545 n
Ba1 O1 2.92855(19) . 3_555 n
Ba1 O1 2.92855(19) . 5_555 n
Ba1 O1 2.92856(19) . 5_665 n
Ba1 O2 2.9451(21) . 1_555 n
Ba1 O2 2.9451(21) . 3_555 n
Ba1 O2 2.9451(21) . 5_555 n
Ba1 O2 2.9451(21) . -2_555 n
Ba1 O2 2.9451(21) . -4_555 n
Ba1 O2 2.9451(21) . -6_555 n
Ba2 Ba1 4.0777(19) . 2_555 n
Ba2 Ba1 4.0777(19) . 2_565 n
Ba2 Ba1 4.0777(19) . 2_665 n
Ba2 Ba2 4.275(4) . -1_567 n
Ba2 Ba2 4.275(4) . -1_667 n
Ba2 Ba2 4.275(4) . -1_677 n
Ba2 Ba2 4.580(7) . -2_566 n
Ba2 MG1 3.6204(12) . 1_556 n
Ba2 MG1 3.6204(12) . 1_566 n
Ba2 MG1 3.6204(12) . 1_666 n
Ba2 Sb1 3.484(4) . 1_556 n
Ba2 Sb1 3.4818(11) . -1_566 n
Ba2 Sb1 3.4818(11) . -1_666 n
Ba2 Sb1 3.4818(11) . -1_676 n
Ba2 O1 2.9639(30) . 2_555 n
Ba2 O1 2.9639(30) . 4_665 n
Ba2 O1 2.9639(30) . 6_565 n
Ba2 O2 2.92406(18) . 2_555 n
Ba2 O2 2.92405(18) . 2_665 n
Ba2 O2 2.92405(18) . 4_565 n
Ba2 O2 2.92407(18) . 4_665 n
Ba2 O2 2.92406(18) . 6_555 n
Ba2 O2 2.92406(18) . 6_565 n
Ba2 O2 3.0175(30) . -2_566 n
Ba2 O2 3.0175(30) . -4_556 n
Ba2 O2 3.0175(30) . -6_666 n
MG1 Ba1 3.60222(15) . 1_555 n
MG1 Ba1 3.60222(15) . 2_554 n
MG1 Ba2 3.6204(12) . 1_444 n
MG1 Ba2 3.6204(12) . 1_544 n
MG1 Ba2 3.6204(12) . 1_554 n
MG1 Ba2 3.6204(12) . -1_556 n
MG1 Ba2 3.6204(12) . -1_566 n
MG1 Ba2 3.6204(12) . -1_666 n
MG1 O2 2.0983(20) . 2_554 n
MG1 O2 2.0983(20) . 4_554 n
MG1 O2 2.0983(20) . 6_554 n
MG1 O2 2.0983(20) . -2_555 n
MG1 O2 2.0983(20) . -4_555 n
MG1 O2 2.0983(20) . -6_555 n
Sb1 Ba1 3.6648(11) . 1_555 n
Sb1 Ba1 3.6648(11) . 1_565 n
Sb1 Ba1 3.6648(11) . 1_665 n
Sb1 Ba2 3.484(4) . 1_554 n
Sb1 Ba2 3.4818(11) . -1_566 n
Sb1 Ba2 3.4818(11) . -1_666 n
Sb1 Ba2 3.4818(11) . -1_676 n
Sb1 Sb1 2.861(6) . -2_565 n
Sb1 O1 2.0672(28) . 1_565 n
Sb1 O1 2.0672(28) . 3_555 n
Sb1 O1 2.0672(28) . 5_665 n
Sb1 O2 1.9181(25) . -2_565 n
Sb1 O2 1.9181(25) . -4_555 n
Sb1 O2 1.9181(25) . -6_665 n
O1 Ba1 2.92855(19) . 1_555 n
O1 Ba1 2.92856(19) . 1_655 n
O1 Ba2 2.9639(30) . 2_654 n
O1 Ba2 2.9639(30) . -1_666 n
O1 Sb1 2.0672(28) . 1_545 n
O1 Sb1 2.0672(28) . -2_555 n
O2 Ba1 2.9451(21) . 1_555 n
O2 Ba2 2.92406(18) . 2_554 n
O2 Ba2 2.92406(18) . 2_654 n
O2 Ba2 3.0175(30) . -2_566 n
O2 MG1 2.0983(20) . 2_555 n
O2 Sb1 1.9181(25) . -2_565 n

loop_
_cod_changelog_entry_id
_cod_changelog_entry_author
_cod_changelog_entry_date
_cod_changelog_entry_text
1 'Vaitkus, Antanas' 2022-09-18T01:35:00+03:00 'Updated bibliographic information.'
2 'Vaitkus, Antanas' 2022-09-18T01:50:00+03:00
;
 Added an explicit space group operation list and updated space group
 information after consulting the original CIF file which was provided
 as supplementary material for the original publication.
;
